data_2231607
loop_
_publ_author_name
'Najafi, Ezzatollah'
'Amini, Mostafa M.'
'Ng, Seik Weng'

_publ_section_title
;
 Chlorido(8-hydroxyquinoline-\k^2^<i>N</i>,<i>O</i>)(quinolin-8-olato-\k^2^<i>N</i>,<i>O</i>)zinc
 methanol monosolvate
;
_journal_coeditor_code LH5311
_journal_issue 9
_journal_name_full 'Acta Crystallographica Section E'
_journal_page_first m1283
_journal_paper_doi 10.1107/S160053681103337X
_journal_volume 67
_journal_year 2011
_chemical_formula_iupac '[Zn (C9 H6 N O) Cl (C9 H7 N O)], C H4 O'
_chemical_formula_moiety 'C18 H13 Cl N2 O2 Zn, C H4 O'
_chemical_formula_sum 'C19 H17 Cl N2 O3 Zn'
_chemical_formula_weight 422.17
_chemical_name_systematic
;
Chlorido(8-hydroxyquinoline-\k^2^<i>N</i>,<i>O</i>)(quinolin-8-olato-
\k^2^<i>N</i>,<i>O</i>)zincate methanol monosolvate
;
_space_group_IT_number 2
_symmetry_cell_setting triclinic
_symmetry_space_group_name_Hall '-P 1'
_symmetry_space_group_name_H-M 'P -1'
_atom_sites_solution_hydrogens geom
_atom_sites_solution_primary direct
_atom_sites_solution_secondary difmap
_audit_creation_method SHELXL-97
_cell_angle_alpha 99.905(4)
_cell_angle_beta 95.341(4)
_cell_angle_gamma 110.549(5)
_cell_formula_units_Z 2
_cell_length_a 8.4110(4)
_cell_length_b 8.4692(4)
_cell_length_c 13.2667(7)
_cell_measurement_reflns_used 3680
_cell_measurement_temperature 100(2)
_cell_measurement_theta_max 29.28
_cell_measurement_theta_min 2.62
_cell_volume 859.58(8)
_computing_cell_refinement 'CrysAlis PRO (Agilent, 2010)'
_computing_data_collection 'CrysAlis PRO (Agilent, 2010)'
_computing_data_reduction 'CrysAlis PRO (Agilent, 2010)'
_computing_molecular_graphics 'X-SEED (Barbour, 2001)'
_computing_publication_material 'publCIF (Westrip, 2010)'
_computing_structure_refinement 'SHELXL97 (Sheldrick, 2008)'
_computing_structure_solution 'SHELXS97 (Sheldrick, 2008)'
_diffrn_ambient_temperature 100(2)
_diffrn_detector_area_resol_mean 10.4041
_diffrn_measured_fraction_theta_full 0.966
_diffrn_measured_fraction_theta_max 0.966
_diffrn_measurement_device_type 'Agilent SuperNova Dual diffractometer with an Atlas detector'
_diffrn_measurement_method \w
_diffrn_radiation_monochromator Mirror
_diffrn_radiation_source 'SuperNova (Mo) X-ray Source'
_diffrn_radiation_type MoK\a
_diffrn_radiation_wavelength 0.71073
_diffrn_reflns_av_R_equivalents 0.0450
_diffrn_reflns_av_sigmaI/netI 0.0568
_diffrn_reflns_limit_h_max 10
_diffrn_reflns_limit_h_min -8
_diffrn_reflns_limit_k_max 10
_diffrn_reflns_limit_k_min -10
_diffrn_reflns_limit_l_max 17
_diffrn_reflns_limit_l_min -17
_diffrn_reflns_number 6878
_diffrn_reflns_theta_full 27.50
_diffrn_reflns_theta_max 27.50
_diffrn_reflns_theta_min 2.62
_diffrn_standards_decay_% 0
_diffrn_standards_interval_count 0
_diffrn_standards_interval_time 0
_diffrn_standards_number 0
_exptl_absorpt_coefficient_mu 1.606
_exptl_absorpt_correction_T_max 0.7946
_exptl_absorpt_correction_T_min 0.7946
_exptl_absorpt_correction_type multi-scan
_exptl_absorpt_process_details '(CrysAlis PRO; Agilent, 2010)'
_exptl_crystal_colour yellow
_exptl_crystal_density_diffrn 1.631
_exptl_crystal_density_method 'not measured'
_exptl_crystal_description cuboid
_exptl_crystal_F_000 432
_exptl_crystal_size_max 0.15
_exptl_crystal_size_mid 0.15
_exptl_crystal_size_min 0.15
_refine_diff_density_max 0.467
_refine_diff_density_min -0.420
_refine_ls_extinction_method none
_refine_ls_goodness_of_fit_ref 1.050
_refine_ls_hydrogen_treatment mixed
_refine_ls_matrix_type full
_refine_ls_number_parameters 244
_refine_ls_number_reflns 3806
_refine_ls_number_restraints 2
_refine_ls_restrained_S_all 1.049
_refine_ls_R_factor_all 0.0448
_refine_ls_R_factor_gt 0.0343
_refine_ls_shift/su_max 0.001
_refine_ls_shift/su_mean 0.001
_refine_ls_structure_factor_coef Fsqd
_refine_ls_weighting_details 'calc w=1/[\s^2^(Fo^2^)+(0.0336P)^2^+0.2331P] where P=(Fo^2^+2Fc^2^)/3'
_refine_ls_weighting_scheme calc
_refine_ls_wR_factor_gt 0.0748
_refine_ls_wR_factor_ref 0.0815
_reflns_number_gt 3258
_reflns_number_total 3806
_reflns_threshold_expression I>2\s(I)
_cod_data_source_file lh5311.cif
_cod_data_source_block I
_cod_original_cell_volume 859.58(7)
_cod_database_code 2231607
_cod_database_fobs_code 2231607

loop_
_symmetry_equiv_pos_as_xyz
'x, y, z'
'-x, -y, -z'

loop_
_atom_site_type_symbol
_atom_site_label
_atom_site_fract_x
_atom_site_fract_y
_atom_site_fract_z
_atom_site_U_iso_or_equiv
_atom_site_adp_type
_atom_site_calc_flag
_atom_site_refinement_flags
_atom_site_occupancy
_atom_site_symmetry_multiplicity
Zn Zn1 0.64683(4) 0.45465(3) 0.717891(19) 0.01236(9) Uani d . 1 1
Cl Cl1 0.91659(8) 0.57790(8) 0.80776(4) 0.01774(14) Uani d . 1 1
O O1 0.5263(2) 0.2082(2) 0.73472(12) 0.0148(4) Uani d . 1 1
O O2 0.6496(2) 0.6842(2) 0.64293(12) 0.0156(4) Uani d D 1 1
O O3 0.6795(2) 0.9898(2) 0.72616(12) 0.0196(4) Uani d D 1 1
N N1 0.4816(3) 0.5009(2) 0.81134(14) 0.0121(4) Uani d . 1 1
N N2 0.6744(3) 0.3866(2) 0.56612(14) 0.0121(4) Uani d . 1 1
C C1 0.3948(3) 0.3574(3) 0.84634(16) 0.0118(5) Uani d . 1 1
C C2 0.4213(3) 0.2018(3) 0.80397(16) 0.0123(5) Uani d . 1 1
C C3 0.3344(3) 0.0553(3) 0.83838(17) 0.0153(5) Uani d . 1 1
H H3A 0.3474 -0.0499 0.8109 0.018 Uiso calc R 1 1
C C4 0.2270(3) 0.0585(3) 0.91326(17) 0.0163(5) Uani d . 1 1
H H4 0.1689 -0.0450 0.9350 0.020 Uiso calc R 1 1
C C5 0.2039(3) 0.2065(3) 0.95567(17) 0.0157(5) Uani d . 1 1
H H5 0.1328 0.2064 1.0073 0.019 Uiso calc R 1 1
C C6 0.2873(3) 0.3594(3) 0.92149(17) 0.0131(5) Uani d . 1 1
C C7 0.2700(3) 0.5192(3) 0.95927(17) 0.0143(5) Uani d . 1 1
H H7 0.1977 0.5269 1.0093 0.017 Uiso calc R 1 1
C C8 0.3578(3) 0.6616(3) 0.92317(17) 0.0149(5) Uani d . 1 1
H H8 0.3470 0.7689 0.9481 0.018 Uiso calc R 1 1
C C9 0.4638(3) 0.6488(3) 0.84925(17) 0.0142(5) Uani d . 1 1
H H9 0.5250 0.7490 0.8253 0.017 Uiso calc R 1 1
C C10 0.7339(3) 0.5164(3) 0.51453(16) 0.0121(5) Uani d . 1 1
C C11 0.7243(3) 0.6787(3) 0.55646(17) 0.0131(5) Uani d . 1 1
C C12 0.7850(3) 0.8125(3) 0.50826(18) 0.0159(5) Uani d . 1 1
H H12 0.7808 0.9216 0.5368 0.019 Uiso calc R 1 1
C C13 0.8537(3) 0.7903(3) 0.41679(18) 0.0163(5) Uani d . 1 1
H H13 0.8946 0.8849 0.3841 0.020 Uiso calc R 1 1
C C14 0.8633(3) 0.6356(3) 0.37360(17) 0.0149(5) Uani d . 1 1
H H14 0.9110 0.6233 0.3119 0.018 Uiso calc R 1 1
C C15 0.8012(3) 0.4946(3) 0.42191(17) 0.0130(5) Uani d . 1 1
C C16 0.7985(3) 0.3275(3) 0.38085(17) 0.0150(5) Uani d . 1 1
H H16 0.8439 0.3067 0.3192 0.018 Uiso calc R 1 1
C C17 0.7302(3) 0.1966(3) 0.43052(17) 0.0167(5) Uani d . 1 1
H H17 0.7224 0.0829 0.4017 0.020 Uiso calc R 1 1
C C18 0.6719(3) 0.2314(3) 0.52412(17) 0.0146(5) Uani d . 1 1
H H18 0.6287 0.1402 0.5591 0.018 Uiso calc R 1 1
C C19 0.8321(4) 1.0712(3) 0.8018(2) 0.0255(6) Uani d . 1 1
H H19A 0.8904 1.1906 0.7952 0.038 Uiso calc R 1 1
H H19B 0.9090 1.0079 0.7907 0.038 Uiso calc R 1 1
H H19C 0.8020 1.0711 0.8714 0.038 Uiso calc R 1 1
H H2 0.653(4) 0.785(2) 0.664(2) 0.033(9) Uiso d D 1 1
H H3 0.626(4) 1.056(4) 0.727(2) 0.040(10) Uiso d D 1 1

loop_
_atom_site_aniso_label
_atom_site_aniso_U_11
_atom_site_aniso_U_22
_atom_site_aniso_U_33
_atom_site_aniso_U_12
_atom_site_aniso_U_13
_atom_site_aniso_U_23
Zn1 0.01352(17) 0.01182(15) 0.01295(15) 0.00472(12) 0.00608(11) 0.00385(11)
Cl1 0.0132(3) 0.0223(3) 0.0164(3) 0.0050(3) 0.0049(2) 0.0030(2)
O1 0.0179(10) 0.0128(8) 0.0163(8) 0.0067(7) 0.0085(7) 0.0049(7)
O2 0.0220(10) 0.0138(9) 0.0148(8) 0.0091(8) 0.0096(7) 0.0039(7)
O3 0.0210(11) 0.0166(9) 0.0222(9) 0.0101(8) 0.0017(8) 0.0016(7)
N1 0.0120(11) 0.0112(9) 0.0134(9) 0.0046(8) 0.0023(8) 0.0029(8)
N2 0.0129(11) 0.0119(9) 0.0136(9) 0.0057(9) 0.0040(8) 0.0049(8)
C1 0.0091(12) 0.0139(11) 0.0117(10) 0.0029(10) 0.0005(9) 0.0046(9)
C2 0.0127(12) 0.0127(11) 0.0114(11) 0.0046(10) 0.0023(9) 0.0031(9)
C3 0.0161(13) 0.0126(11) 0.0159(12) 0.0042(10) 0.0034(10) 0.0023(9)
C4 0.0154(13) 0.0160(12) 0.0156(12) 0.0016(10) 0.0028(10) 0.0072(10)
C5 0.0120(13) 0.0191(12) 0.0155(11) 0.0038(10) 0.0055(9) 0.0049(10)
C6 0.0092(12) 0.0158(12) 0.0130(11) 0.0032(10) 0.0015(9) 0.0033(9)
C7 0.0147(13) 0.0186(12) 0.0121(11) 0.0079(11) 0.0053(9) 0.0044(9)
C8 0.0174(14) 0.0145(12) 0.0158(11) 0.0094(11) 0.0044(10) 0.0025(9)
C9 0.0148(13) 0.0136(11) 0.0153(11) 0.0057(10) 0.0031(10) 0.0048(9)
C10 0.0125(13) 0.0101(11) 0.0132(11) 0.0033(10) 0.0015(9) 0.0037(9)
C11 0.0110(12) 0.0148(11) 0.0154(11) 0.0058(10) 0.0037(9) 0.0049(9)
C12 0.0158(13) 0.0128(12) 0.0193(12) 0.0063(10) 0.0030(10) 0.0022(10)
C13 0.0164(14) 0.0152(12) 0.0180(12) 0.0038(11) 0.0049(10) 0.0089(10)
C14 0.0153(13) 0.0180(12) 0.0119(11) 0.0050(11) 0.0042(9) 0.0061(9)
C15 0.0112(12) 0.0145(11) 0.0120(11) 0.0039(10) 0.0006(9) 0.0025(9)
C16 0.0167(13) 0.0166(12) 0.0118(11) 0.0061(11) 0.0040(9) 0.0028(9)
C17 0.0203(14) 0.0120(11) 0.0174(12) 0.0070(11) 0.0049(10) -0.0008(9)
C18 0.0157(13) 0.0122(11) 0.0153(11) 0.0038(10) 0.0037(9) 0.0038(9)
C19 0.0260(16) 0.0225(14) 0.0262(14) 0.0086(13) 0.0004(12) 0.0042(11)

loop_
_atom_type_symbol
_atom_type_description
_atom_type_scat_dispersion_real
_atom_type_scat_dispersion_imag
_atom_type_scat_source
C C 0.0033 0.0016 'International Tables Vol C Tables 4.2.6.8 and 6.1.1.4'
H H 0.0000 0.0000 'International Tables Vol C Tables 4.2.6.8 and 6.1.1.4'
N N 0.0061 0.0033 'International Tables Vol C Tables 4.2.6.8 and 6.1.1.4'
O O 0.0106 0.0060 'International Tables Vol C Tables 4.2.6.8 and 6.1.1.4'
Cl Cl 0.1484 0.1585 'International Tables Vol C Tables 4.2.6.8 and 6.1.1.4'
Zn Zn 0.2839 1.4301 'International Tables Vol C Tables 4.2.6.8 and 6.1.1.4'

loop_
_geom_angle_atom_site_label_1
_geom_angle_atom_site_label_2
_geom_angle_atom_site_label_3
_geom_angle
O1 Zn1 N1 82.18(7)
O1 Zn1 N2 95.64(7)
N1 Zn1 N2 143.92(8)
O1 Zn1 Cl1 112.11(5)
N1 Zn1 Cl1 108.81(6)
N2 Zn1 Cl1 105.34(6)
O1 Zn1 O2 150.43(7)
N1 Zn1 O2 90.44(6)
N2 Zn1 O2 73.80(6)
Cl1 Zn1 O2 97.40(5)
C2 O1 Zn1 111.33(13)
C11 O2 Zn1 109.79(12)
C11 O2 H2 109(2)
Zn1 O2 H2 136(2)
C19 O3 H3 109(2)
C9 N1 C1 118.9(2)
C9 N1 Zn1 129.73(17)
C1 N1 Zn1 110.92(14)
C18 N2 C10 118.31(19)
C18 N2 Zn1 122.72(15)
C10 N2 Zn1 117.44(14)
N1 C1 C6 122.56(19)
N1 C1 C2 116.5(2)
C6 C1 C2 121.0(2)
O1 C2 C3 124.4(2)
O1 C2 C1 118.4(2)
C3 C2 C1 117.3(2)
C2 C3 C4 121.4(2)
C2 C3 H3A 119.3
C4 C3 H3A 119.3
C5 C4 C3 121.8(2)
C5 C4 H4 119.1
C3 C4 H4 119.1
C4 C5 C6 119.0(2)
C4 C5 H5 120.5
C6 C5 H5 120.5
C1 C6 C5 119.5(2)
C1 C6 C7 116.9(2)
C5 C6 C7 123.6(2)
C8 C7 C6 119.7(2)
C8 C7 H7 120.2
C6 C7 H7 120.2
C7 C8 C9 119.7(2)
C7 C8 H8 120.1
C9 C8 H8 120.1
N1 C9 C8 122.2(2)
N1 C9 H9 118.9
C8 C9 H9 118.9
N2 C10 C15 122.63(19)
N2 C10 C11 117.76(19)
C15 C10 C11 119.6(2)
O2 C11 C12 125.2(2)
O2 C11 C10 115.16(19)
C12 C11 C10 119.6(2)
C11 C12 C13 120.4(2)
C11 C12 H12 119.8
C13 C12 H12 119.8
C14 C13 C12 121.6(2)
C14 C13 H13 119.2
C12 C13 H13 119.2
C13 C14 C15 119.2(2)
C13 C14 H14 120.4
C15 C14 H14 120.4
C10 C15 C14 119.6(2)
C10 C15 C16 117.0(2)
C14 C15 C16 123.4(2)
C17 C16 C15 119.6(2)
C17 C16 H16 120.2
C15 C16 H16 120.2
C16 C17 C18 119.5(2)
C16 C17 H17 120.2
C18 C17 H17 120.2
N2 C18 C17 122.8(2)
N2 C18 H18 118.6
C17 C18 H18 118.6
O3 C19 H19A 109.5
O3 C19 H19B 109.5
H19A C19 H19B 109.5
O3 C19 H19C 109.5
H19A C19 H19C 109.5
H19B C19 H19C 109.5

loop_
_geom_bond_atom_site_label_1
_geom_bond_atom_site_label_2
_geom_bond_distance
Zn1 O1 2.0377(16)
Zn1 N1 2.0392(18)
Zn1 N2 2.0547(17)
Zn1 Cl1 2.2505(7)
Zn1 O2 2.3257(16)
O1 C2 1.327(3)
O2 C11 1.360(3)
O2 H2 0.842(10)
O3 C19 1.425(3)
O3 H3 0.836(10)
N1 C9 1.332(3)
N1 C1 1.364(3)
N2 C18 1.328(3)
N2 C10 1.366(3)
C1 C6 1.409(3)
C1 C2 1.441(3)
C2 C3 1.379(3)
C3 C4 1.407(3)
C3 H3A 0.9500
C4 C5 1.369(3)
C4 H4 0.9500
C5 C6 1.414(3)
C5 H5 0.9500
C6 C7 1.422(3)
C7 C8 1.367(3)
C7 H7 0.9500
C8 C9 1.401(3)
C8 H8 0.9500
C9 H9 0.9500
C10 C15 1.410(3)
C10 C11 1.424(3)
C11 C12 1.363(3)
C12 C13 1.404(3)
C12 H12 0.9500
C13 C14 1.369(3)
C13 H13 0.9500
C14 C15 1.414(3)
C14 H14 0.9500
C15 C16 1.417(3)
C16 C17 1.367(3)
C16 H16 0.9500
C17 C18 1.399(3)
C17 H17 0.9500
C18 H18 0.9500
C19 H19A 0.9800
C19 H19B 0.9800
C19 H19C 0.9800

loop_
_geom_hbond_atom_site_label_D
_geom_hbond_atom_site_label_H
_geom_hbond_atom_site_label_A
_geom_hbond_site_symmetry_A
_geom_hbond_distance_DH
_geom_hbond_distance_HA
_geom_hbond_distance_DA
_geom_hbond_angle_DHA
_geom_hbond_publ_flag
O2 H2 O3 . 0.840(10) 1.710(10) 2.547(2) 170(3) yes
O3 H3 O1 1_565 0.840(10) 1.760(10) 2.592(2) 176(3) yes

loop_
_geom_torsion_atom_site_label_1
_geom_torsion_atom_site_label_2
_geom_torsion_atom_site_label_3
_geom_torsion_atom_site_label_4
_geom_torsion
N1 Zn1 O1 C2 -7.37(15)
N2 Zn1 O1 C2 -151.09(15)
Cl1 Zn1 O1 C2 99.82(15)
O2 Zn1 O1 C2 -84.30(18)
O1 Zn1 O2 C11 -92.97(18)
N1 Zn1 O2 C11 -167.77(16)
N2 Zn1 O2 C11 -20.70(15)
Cl1 Zn1 O2 C11 83.19(15)
O1 Zn1 N1 C9 179.1(2)
N2 Zn1 N1 C9 -92.0(2)
Cl1 Zn1 N1 C9 68.3(2)
O2 Zn1 N1 C9 -29.6(2)
O1 Zn1 N1 C1 7.27(15)
N2 Zn1 N1 C1 96.13(18)
Cl1 Zn1 N1 C1 -103.50(15)
O2 Zn1 N1 C1 158.53(15)
O1 Zn1 N2 C18 -22.1(2)
N1 Zn1 N2 C18 -106.6(2)
Cl1 Zn1 N2 C18 92.65(19)
O2 Zn1 N2 C18 -173.9(2)
O1 Zn1 N2 C10 172.22(17)
N1 Zn1 N2 C10 87.8(2)
Cl1 Zn1 N2 C10 -73.00(17)
O2 Zn1 N2 C10 20.40(16)
C9 N1 C1 C6 -0.3(3)
Zn1 N1 C1 C6 172.59(18)
C9 N1 C1 C2 -179.0(2)
Zn1 N1 C1 C2 -6.1(2)
Zn1 O1 C2 C3 -173.89(19)
Zn1 O1 C2 C1 6.3(3)
N1 C1 C2 O1 -0.1(3)
C6 C1 C2 O1 -178.8(2)
N1 C1 C2 C3 -179.9(2)
C6 C1 C2 C3 1.3(3)
O1 C2 C3 C4 179.0(2)
C1 C2 C3 C4 -1.2(3)
C2 C3 C4 C5 -0.2(4)
C3 C4 C5 C6 1.4(4)
N1 C1 C6 C5 -178.8(2)
C2 C1 C6 C5 -0.1(3)
N1 C1 C6 C7 0.9(3)
C2 C1 C6 C7 179.6(2)
C4 C5 C6 C1 -1.3(3)
C4 C5 C6 C7 179.1(2)
C1 C6 C7 C8 -0.8(3)
C5 C6 C7 C8 178.9(2)
C6 C7 C8 C9 0.1(3)
C1 N1 C9 C8 -0.5(3)
Zn1 N1 C9 C8 -171.85(17)
C7 C8 C9 N1 0.6(4)
C18 N2 C10 C15 -3.6(3)
Zn1 N2 C10 C15 162.71(18)
C18 N2 C10 C11 175.6(2)
Zn1 N2 C10 C11 -18.1(3)
Zn1 O2 C11 C12 -163.1(2)
Zn1 O2 C11 C10 18.3(2)
N2 C10 C11 O2 -2.4(3)
C15 C10 C11 O2 176.8(2)
N2 C10 C11 C12 178.9(2)
C15 C10 C11 C12 -1.9(4)
O2 C11 C12 C13 -177.4(2)
C10 C11 C12 C13 1.2(4)
C11 C12 C13 C14 -0.5(4)
C12 C13 C14 C15 0.5(4)
N2 C10 C15 C14 -178.9(2)
C11 C10 C15 C14 2.0(3)
N2 C10 C15 C16 2.6(3)
C11 C10 C15 C16 -176.6(2)
C13 C14 C15 C10 -1.3(4)
C13 C14 C15 C16 177.2(2)
C10 C15 C16 C17 0.9(3)
C14 C15 C16 C17 -177.5(2)
C15 C16 C17 C18 -3.2(4)
C10 N2 C18 C17 1.1(4)
Zn1 N2 C18 C17 -164.42(19)
C16 C17 C18 N2 2.3(4)
